data_4127220
loop_
_publ_author_name
'Jana, Manoj K.'
'Janke, Svenja M.'
'Dirkes, David J.'
'Dovletgeldi, Seyitliyev'
'Liu, Chi'
'Qin, Xixi'
'Gundogdu, Kenan'
'You, Wei'
'Blum, Volker'
'Mitzi, David B.'

_publ_section_title
;
 Direct-Bandgap 2D Silver-Bismuth Iodide Double Perovskite: The
 Structure-Directing Influence of an Oligothiophene Spacer Cation.
;
_journal_issue 19
_journal_name_full 'Journal of the American Chemical Society'
_journal_page_first 7955
_journal_page_last 7964
_journal_paper_doi 10.1021/jacs.9b02909
_journal_volume 141
_journal_year 2019
_chemical_formula_moiety 'Ag Bi I8, 2(C12 H18 N2 S2)'
_chemical_formula_sum 'C24 H36 Ag Bi I8 N4 S4'
_chemical_formula_weight 1840.86
_space_group_crystal_system monoclinic
_space_group_IT_number 15
_space_group_name_Hall '-C 2yc'
_space_group_name_H-M_alt 'C 1 2/c 1'
_symmetry_space_group_name_Hall '-C 2yc'
_symmetry_space_group_name_H-M 'C 1 2/c 1'
_atom_sites_solution_hydrogens geom
_atom_sites_solution_primary iterative
_audit_creation_date 2019-02-28
_audit_creation_method
;
Olex2 1.2
(compiled 2018.05.29 svn.r3508 for OlexSys, GUI svn.r5506)
;
_cell_angle_alpha 90
_cell_angle_beta 92.266(2)
_cell_angle_gamma 90
_cell_formula_units_Z 2
_cell_length_a 28.951(3)
_cell_length_b 6.0992(6)
_cell_length_c 11.9821(12)
_cell_measurement_reflns_used 4907
_cell_measurement_temperature 100(2)
_cell_measurement_theta_max 26.45
_cell_measurement_theta_min 2.82
_cell_volume 2114.1(4)
_computing_molecular_graphics 'Olex2 (Dolomanov et al., 2009)'
_computing_publication_material 'Olex2 (Dolomanov et al., 2009)'
_computing_structure_refinement 'ShelXL (Sheldrick, 2015)'
_computing_structure_solution 'olex2.solve (Bourhis et al., 2015)'
_diffrn_ambient_temperature 100.0
_diffrn_measured_fraction_theta_full 0.999
_diffrn_measured_fraction_theta_max 0.997
_diffrn_measurement_device_type 'Bruker APEX-II CCD'
_diffrn_measurement_method '\f and \w scans'
_diffrn_radiation_type MoK\a
_diffrn_radiation_wavelength 0.71073
_diffrn_reflns_av_R_equivalents 0.0252
_diffrn_reflns_av_unetI/netI 0.0152
_diffrn_reflns_Laue_measured_fraction_full 0.999
_diffrn_reflns_Laue_measured_fraction_max 0.997
_diffrn_reflns_limit_h_max 36
_diffrn_reflns_limit_h_min -36
_diffrn_reflns_limit_k_max 7
_diffrn_reflns_limit_k_min -7
_diffrn_reflns_limit_l_max 15
_diffrn_reflns_limit_l_min -15
_diffrn_reflns_number 15433
_diffrn_reflns_point_group_measured_fraction_full 0.999
_diffrn_reflns_point_group_measured_fraction_max 0.997
_diffrn_reflns_theta_full 25.242
_diffrn_reflns_theta_max 26.503
_diffrn_reflns_theta_min 2.816
_diffrn_standards_number 0
_exptl_absorpt_coefficient_mu 10.681
_exptl_absorpt_correction_T_max 0.7588
_exptl_absorpt_correction_T_min 0.2561
_exptl_absorpt_correction_type multi-scan
_exptl_crystal_colour 'dark red'
_exptl_crystal_density_diffrn 2.892
_exptl_crystal_description plate
_exptl_crystal_F_000 1652
_exptl_crystal_size_max 0.287
_exptl_crystal_size_mid 0.165
_exptl_crystal_size_min 0.032
_refine_diff_density_max 3.840
_refine_diff_density_min -2.344
_refine_diff_density_rms 0.290
_refine_ls_extinction_method none
_refine_ls_goodness_of_fit_ref 1.085
_refine_ls_hydrogen_treatment constr
_refine_ls_matrix_type full
_refine_ls_number_parameters 79
_refine_ls_number_reflns 2196
_refine_ls_number_restraints 3
_refine_ls_restrained_S_all 1.086
_refine_ls_R_factor_all 0.0665
_refine_ls_R_factor_gt 0.0490
_refine_ls_shift/su_max 0.001
_refine_ls_shift/su_mean 0.000
_refine_ls_structure_factor_coef Fsqd
_refine_ls_weighting_details 'w=1/[\s^2^(Fo^2^)+(0.0675P)^2^+85.9339P] where P=(Fo^2^+2Fc^2^)/3'
_refine_ls_weighting_scheme calc
_refine_ls_wR_factor_gt 0.1339
_refine_ls_wR_factor_ref 0.1484
_reflns_Friedel_coverage 0.000
_reflns_number_gt 1321
_reflns_number_total 2196
_reflns_threshold_expression 'I > 2\s(I)'
_cod_data_source_file ja9b02909_si_003.cif
_cod_data_source_block (AE2T)2AgBiI8_100K
_cod_depositor_comments 'Adding full bibliography for 4127220--4127221.cif.'
_cod_original_cell_volume 2114.2(4)
_cod_database_code 4127220
_shelx_shelxl_version_number 2017/1
_shelx_space_group_comment
;
The symmetry employed for this shelxl refinement is uniquely defined
by the following loop, which should always be used as a source of
symmetry information in preference to the above space-group names.
They are only intended as comments.
;
_shelx_estimated_absorpt_t_max 0.726
_shelx_estimated_absorpt_t_min 0.150
_olex2_refinement_description
;
1. Fixed Uiso
 At 1.2 times of:
  All C(H) groups, All C(H,H) groups, All C(H,H,H,H) groups, All N(H,H,H) groups
2. Shared sites
{Ag1, Bi1}
3. Restrained distances
 N4-C0AA \\sim N1-C0AA \\sim N3-C0AA
 with sigma of 0.02
4. Uiso/Uaniso restraints and constraints
Uanis(Ag1) = Uanis(Bi1)
5. Rigid body (RIGU) restrains
 C5, C6, C9, C10, C14, C13, C2, C1AA, C3, C4, C0AA, N1, N3, N4
 with sigma for 1-2 distances of 0.004 and sigma for 1-3 distances of 0.004
 C1AA, C5, C6, C9, C10, C14, C13, C2, C3, C4, C0AA, N1, N3, N4
 with sigma for 1-2 distances of 0.004 and sigma for 1-3 distances of 0.004
6. Others
 Fixed Sof: Ag1(0.25) Bi1(0.25) I3(0.5) I4(0.5) C2(0.5) H2(0.5) C3(0.5)
 H3(0.5) C5(0.5) C6(0.5) C9(0.5) C10(0.5) C13(0.5) H13(0.5) C14(0.5) H14(0.5)
 N1(0.5) H1A(0.5) H1B(0.5) H1C(0.5) H0AA(0.5) H0AB(0.5) H0AC(0.5) H0AD(0.5)
 C1AA(0.5) H1AA(0.5) H1AB(0.5) C4(0.5) H4A(0.5) H4B(0.5) N3(0.25) H3A(0.25)
 H3B(0.25) H3C(0.25) N4(0.25) H4C(0.25) H4D(0.25) H4E(0.25)
 Fixed U11: Ag1(0.031941) Bi1(0.031941) I2(0.038393) I3(0.011659) I4(0.016494)
 Fixed U12: Ag1(0) Bi1(0) I2(0.000115) I3(0.000935) I4(-0.003534)
 Fixed U13: Ag1(-0.000103) Bi1(-0.000103) I2(-0.001044) I3(0.001235) I4(-
 0.000336)
 Fixed U22: Ag1(0.01329) Bi1(0.01329) I2(0.02478) I3(0.00733) I4(0.01308)
 Fixed U23: Ag1(0) Bi1(0) I2(0.00013) I3(0.00014) I4(0.00079)
 Fixed U33: Ag1(0.01727) Bi1(0.01727) I2(0.01221) I3(0.01356) I4(0.01152)
7.a Secondary CH2 refined with riding coordinates:
 C0AA(H0AA,H0AB), C0AA(H0AC,H0AD), C1AA(H1AA,H1AB), C4(H4A,H4B)
7.b Aromatic/amide H refined with riding coordinates:
 C2(H2), C3(H3), C13(H13), C14(H14)
7.c Idealised Me refined as rotating group:
 N1(H1A,H1B,H1C), N3(H3A,H3B,H3C), N4(H4C,H4D,H4E)
;
_olex2_submission_special_instructions 'No special instructions were received'

loop_
_space_group_symop_operation_xyz
'x, y, z'
'-x, y, -z+1/2'
'x+1/2, y+1/2, z'
'-x+1/2, y+1/2, -z+1/2'
'-x, -y, -z'
'x, -y, z-1/2'
'-x+1/2, -y+1/2, -z'
'x+1/2, -y+1/2, z-1/2'

loop_
_atom_site_label
_atom_site_type_symbol
_atom_site_fract_x
_atom_site_fract_y
_atom_site_fract_z
_atom_site_U_iso_or_equiv
_atom_site_adp_type
_atom_site_occupancy
_atom_site_site_symmetry_order
_atom_site_calc_flag
_atom_site_refinement_flags_posn
_atom_site_refinement_flags_adp
_atom_site_refinement_flags_occupancy
_atom_site_disorder_assembly
_atom_site_disorder_group
Ag1 Ag 0.500000 0.49993(16) -0.250000 0.021 Uani 0.5 2 d S T P . .
Bi1 Bi 0.500000 0.49993(16) -0.250000 0.021 Uani 0.5 2 d S T P . .
I2 I 0.39479(2) 0.50011(16) -0.25467(5) 0.025 Uani 1 1 d . . . . .
I3 I 0.49825(3) 0.9999(2) -0.20542(9) 0.011 Uani 0.5 1 d . . . . .
I4 I 0.50080(5) 0.40927(19) 0.00001(14) 0.014 Uani 0.5 1 d . . . . .
C2 C 0.3013(7) 0.723(4) -0.024(2) 0.020(5) Uiso 0.5 1 d . U . A 1
H2 H 0.310917 0.644763 0.041025 0.024 Uiso 0.5 1 calc R . . A 1
C3 C 0.3031(6) 1.268(3) -0.0266(18) 0.011(4) Uiso 0.5 1 d . U . B 2
H3 H 0.313853 1.338372 0.040144 0.013 Uiso 0.5 1 calc R . . B 2
C5 C 0.2631(6) 0.762(3) -0.1991(17) 0.008(4) Uiso 0.5 1 d . U . A 1
C6 C 0.2658(7) 1.231(4) -0.198(2) 0.018(5) Uiso 0.5 1 d . U . B 2
C9 C 0.3156(6) 0.947(3) -0.0463(17) 0.010(4) Uiso 0.5 1 d . U . A 1
C10 C 0.3123(7) 1.076(5) -0.053(2) 0.016(4) Uiso 0.5 1 d . U . B 2
C13 C 0.2734(7) 1.368(4) -0.1134(19) 0.017(5) Uiso 0.5 1 d . U . B 2
H13 H 0.261235 1.512587 -0.109821 0.021 Uiso 0.5 1 calc R . . B 2
C14 C 0.2717(7) 0.630(4) -0.1092(19) 0.018(5) Uiso 0.5 1 d . U . A 1
H14 H 0.258854 0.487121 -0.103457 0.022 Uiso 0.5 1 calc R . . A 1
N1 N 0.4146(5) 1.003(4) -0.0808(11) 0.014(3) Uiso 0.5 1 d D U . C 3
H1A H 0.401716 0.899871 -0.127032 0.017 Uiso 0.5 1 calc GR . . C 3
H1B H 0.445410 0.975957 -0.070395 0.017 Uiso 0.5 1 calc GR . . C 3
H1C H 0.410497 1.138260 -0.111817 0.017 Uiso 0.5 1 calc GR . . C 3
C0AA C 0.3953(7) 0.997(4) 0.0137(16) 0.072(5) Uiso 1 1 d D U . . .
H0AA H 0.406446 1.094098 -0.045647 0.087 Uiso 0.5 1 calc R . . C 1
H0AB H 0.409738 1.056193 0.083607 0.087 Uiso 0.5 1 calc R . . C 1
H0AC H 0.408608 0.957946 0.088467 0.087 Uiso 0.5 1 calc R . . C 2
H0AD H 0.409439 0.892510 -0.038267 0.087 Uiso 0.5 1 calc R . . C 2
C1AA C 0.3456(7) 1.078(5) 0.022(2) 0.020(5) Uiso 0.5 1 d . U . A 1
H1AA H 0.336396 1.068518 0.101034 0.024 Uiso 0.5 1 calc R . . A 1
H1AB H 0.343452 1.232764 -0.001452 0.024 Uiso 0.5 1 calc R . . A 1
C4 C 0.3441(7) 0.911(5) 0.018(2) 0.022(5) Uiso 0.5 1 d . U . B 2
H4A H 0.334371 0.906223 0.096564 0.026 Uiso 0.5 1 calc R . . B 2
H4B H 0.341609 0.761539 -0.013470 0.026 Uiso 0.5 1 calc R . . B 2
N3 N 0.4151(12) 1.173(5) -0.007(3) 0.017(8) Uiso 0.25 1 d D U . C 2
H3A H 0.439496 1.145914 -0.050763 0.021 Uiso 0.25 1 calc GR . . C 2
H3B H 0.425355 1.236586 0.057818 0.021 Uiso 0.25 1 calc GR . . C 2
H3C H 0.394851 1.264413 -0.043873 0.021 Uiso 0.25 1 calc GR . . C 2
N4 N 0.4195(14) 0.830(5) 0.000(4) 0.027(10) Uiso 0.25 1 d D U . C 1
H4C H 0.419566 0.797397 -0.074342 0.032 Uiso 0.25 1 calc GR . . C 1
H4D H 0.407586 0.715528 0.037685 0.032 Uiso 0.25 1 calc GR . . C 1
H4E H 0.448928 0.856687 0.025648 0.032 Uiso 0.25 1 calc GR . . C 1
S2 S 0.29185(8) 1.0006(6) -0.17697(18) 0.0203(5) Uani 1 1 d . . . . .

loop_
_atom_site_aniso_label
_atom_site_aniso_U_11
_atom_site_aniso_U_22
_atom_site_aniso_U_33
_atom_site_aniso_U_23
_atom_site_aniso_U_13
_atom_site_aniso_U_12
Ag1 0.032 0.013 0.017 0.000 0.001 0.000
Bi1 0.032 0.013 0.017 0.000 0.001 0.000
I2 0.038 0.025 0.012 0.000 0.000 0.000
I3 0.012 0.007 0.014 0.000 0.002 0.001
I4 0.016 0.013 0.012 0.001 0.000 0.000
S2 0.0188(10) 0.0265(12) 0.0154(10) -0.0016(15) -0.0002(8) -0.0003(12)

loop_
_atom_type_symbol
_atom_type_description
_atom_type_scat_dispersion_real
_atom_type_scat_dispersion_imag
_atom_type_scat_source
C C 0.0033 0.0016 'International Tables Vol C Tables 4.2.6.8 and 6.1.1.4'
H H 0.0000 0.0000 'International Tables Vol C Tables 4.2.6.8 and 6.1.1.4'
Ag Ag -0.8971 1.1015 'International Tables Vol C Tables 4.2.6.8 and 6.1.1.4'
Bi Bi -4.1077 10.2566 'International Tables Vol C Tables 4.2.6.8 and 6.1.1.4'
I I -0.4742 1.8119 'International Tables Vol C Tables 4.2.6.8 and 6.1.1.4'
N N 0.0061 0.0033 'International Tables Vol C Tables 4.2.6.8 and 6.1.1.4'
S S 0.1246 0.1234 'International Tables Vol C Tables 4.2.6.8 and 6.1.1.4'

loop_
_geom_angle_atom_site_label_1
_geom_angle_atom_site_label_2
_geom_angle_atom_site_label_3
_geom_angle
_geom_angle_site_symmetry_1
_geom_angle_site_symmetry_3
I2 Ag1 I2 179.96(5) 2_654 .
I2 Ag1 I3 88.87(3) . 1_545
I2 Ag1 I3 88.83(3) . .
I2 Ag1 I3 88.87(3) 2_654 2_644
I2 Ag1 I3 91.17(3) . 2_644
I2 Ag1 I3 91.13(3) 2_654 .
I2 Ag1 I3 91.16(3) 2_654 1_545
I2 Ag1 I3 91.13(3) . 2_654
I2 Ag1 I3 88.83(3) 2_654 2_654
I2 Ag1 I4 89.25(3) 2_654 2_654
I2 Ag1 I4 90.76(3) 2_654 .
I2 Ag1 I4 91.63(3) 2_654 5_665
I2 Ag1 I4 88.37(3) 2_654 6_565
I2 Ag1 I4 88.37(3) . 5_665
I2 Ag1 I4 90.76(3) . 2_654
I2 Ag1 I4 89.25(3) . .
I2 Ag1 I4 91.63(3) . 6_565
I3 Ag1 I3 20.03(4) 2_644 1_545
I3 Ag1 I3 159.97(4) 2_644 2_654
I3 Ag1 I3 159.97(4) 1_545 .
I3 Ag1 I3 180.000(11) 1_545 2_654
I3 Ag1 I3 180.0 2_644 .
I3 Ag1 I3 20.03(4) . 2_654
I4 Ag1 I3 110.45(4) 5_665 2_644
I4 Ag1 I3 110.42(4) 2_654 .
I4 Ag1 I3 69.58(3) . 1_545
I4 Ag1 I3 90.49(3) 6_565 2_644
I4 Ag1 I3 90.50(3) 2_654 2_654
I4 Ag1 I3 69.55(3) 5_665 .
I4 Ag1 I3 89.50(4) . 2_644
I4 Ag1 I3 69.55(3) 6_565 2_654
I4 Ag1 I3 69.58(3) 2_654 2_644
I4 Ag1 I3 90.50(3) . .
I4 Ag1 I3 110.42(4) . 2_654
I4 Ag1 I3 89.50(4) 2_654 1_545
I4 Ag1 I3 110.45(4) 6_565 1_545
I4 Ag1 I3 89.51(4) 6_565 .
I4 Ag1 I3 89.51(4) 5_665 2_654
I4 Ag1 I3 90.49(3) 5_665 1_545
I4 Ag1 I4 179.13(5) . 6_565
I4 Ag1 I4 20.95(4) . 5_665
I4 Ag1 I4 159.06(6) 5_665 6_565
I4 Ag1 I4 20.95(4) 2_654 6_565
I4 Ag1 I4 179.13(5) 2_654 5_665
I4 Ag1 I4 159.08(6) 2_654 .
Ag1 I3 Ag1 159.97(4) . 1_565
I3 I3 Ag1 79.98(2) 2_654 1_565
I3 I3 Ag1 79.99(2) 2_654 .
Ag1 I4 Ag1 159.05(4) . 5_665
I4 I4 Ag1 79.44(17) 5_665 5_665
I4 I4 Ag1 79.61(17) 5_665 .
C14 C2 C9 114(2) . .
C10 C3 C13 110(2) . .
C14 C5 S2 108.2(16) . .
C13 C6 S2 111.7(18) . .
C2 C9 S2 103.7(15) . .
C1AA C9 C2 127(2) . .
C1AA C9 S2 129.5(17) . .
C3 C10 C4 126(2) . .
C3 C10 S2 114.6(19) . .
C4 C10 S2 119.2(19) . .
C6 C13 C3 111(2) . .
C5 C14 C2 115(2) . .
N3 C0AA C4 137(3) . .
N4 C0AA C1AA 144(3) . .
C9 C1AA C0AA 110(2) . .
C0AA C4 C10 107(2) . .
C5 S2 C9 98.9(10) . .
C6 S2 C10 92.7(13) . .

loop_
_geom_bond_atom_site_label_1
_geom_bond_atom_site_label_2
_geom_bond_distance
_geom_bond_site_symmetry_2
Ag1 I2 3.0442(8) 2_654
Ag1 I2 3.0442(8) .
Ag1 I3 3.0968(18) 2_654
Ag1 I3 3.0968(18) .
Ag1 I3 3.0968(18) 1_545
Ag1 I3 3.0968(18) 2_644
Ag1 I4 3.0455(17) 2_654
Ag1 I4 3.0471(17) 6_565
Ag1 I4 3.0455(17) .
Ag1 I4 3.0471(17) 5_665
I3 I3 1.077(2) 2_654
I4 I4 1.108(2) 5_665
C2 C9 1.46(3) .
C2 C14 1.42(3) .
C3 C10 1.24(3) .
C3 C13 1.46(3) .
C5 C14 1.36(3) .
C5 S2 1.69(2) .
C6 C13 1.32(3) .
C6 S2 1.61(2) .
C9 C1AA 1.42(3) .
C9 S2 1.72(2) .
C10 C4 1.59(3) .
C10 S2 1.65(2) .
N1 C0AA 1.28(2) .
C0AA C1AA 1.53(3) .
C0AA C4 1.58(3) .
C0AA N3 1.25(2) .
C0AA N4 1.25(2) .
